data_4119941
loop_
_publ_author_name
'Hadrien Heuclin'
'Samuel Y.-F. Ho'
'Xavier F. Le Goff'
'Cheuk-Wai So'
'Nicolas M\'ezailles'

_publ_contact_author_address
;Laboratoire DCPH
Ecole Polytechnique
Route de Saclay
F91128 Palaiseau
France
;
_publ_contact_author_email mezailles@chimie.ups-tlse.fr
_publ_contact_author_fax +33(0)561558204
_publ_contact_author_name 'Nicolas Mezailles'
_publ_contact_author_phone +33(0)561556292
_publ_section_title
;
 Facile B-H Bond Activation of Borane by Stable Carbenoid Species
;
_journal_name_full 'Journal of the American Chemical Society'
_journal_page_first 8774
_journal_page_last 8777
_journal_paper_doi 10.1021/ja401763c
_journal_volume 135
_journal_year 2013
_chemical_formula_moiety 'C50 H46 B2 P4 S2'
_chemical_formula_sum 'C50 H46 B2 P4 S2'
_chemical_formula_weight 856.49
_chemical_name_systematic
; 
 ? 
;
_space_group_IT_number 147
_symmetry_cell_setting trigonal
_symmetry_space_group_name_Hall '-P 3'
_symmetry_space_group_name_H-M 'P -3'
_atom_sites_solution_hydrogens geom
_atom_sites_solution_primary direct
_atom_sites_solution_secondary difmap
_audit_creation_method SHELXL-97
_cell_angle_alpha 90.00
_cell_angle_beta 90.00
_cell_angle_gamma 120.00
_cell_formula_units_Z 6
_cell_length_a 29.053(1)
_cell_length_b 29.053(1)
_cell_length_c 9.752(1)
_cell_measurement_reflns_used 3609
_cell_measurement_temperature 150.0(1)
_cell_measurement_theta_max 25.028
_cell_measurement_theta_min 0.998
_cell_volume 7128.6(8)
_computing_cell_refinement 'DENZO (Otwinowski & Minor, 1997) & COLLECT'
_computing_data_collection 'COLLECT (Hooft, R.W.W., 1998)'
_computing_data_reduction 'DENZO & COLLECT'
_computing_molecular_graphics 'PLATON (Spek, 2009)'
_computing_publication_material 'PLATON (Spek, 2009)'
_computing_structure_refinement 'SHELXL-97 (Sheldrick, 1997)'
_computing_structure_solution 'SIR97 (Altomare et al., 1999)'
_diffrn_ambient_temperature 150.0(1)
_diffrn_measured_fraction_theta_full 0.981
_diffrn_measured_fraction_theta_max 0.981
_diffrn_measurement_device_type KappaCCD
_diffrn_measurement_method 'phi and omega scans'
_diffrn_radiation_monochromator graphite
_diffrn_radiation_source 'fine-focus sealed tube'
_diffrn_radiation_type MoK\a
_diffrn_radiation_wavelength 0.71069
_diffrn_reflns_av_R_equivalents 0.0425
_diffrn_reflns_av_sigmaI/netI 0.0829
_diffrn_reflns_limit_h_max 25
_diffrn_reflns_limit_h_min -34
_diffrn_reflns_limit_k_max 34
_diffrn_reflns_limit_k_min -15
_diffrn_reflns_limit_l_max 8
_diffrn_reflns_limit_l_min -11
_diffrn_reflns_number 14886
_diffrn_reflns_theta_full 25.03
_diffrn_reflns_theta_max 25.03
_diffrn_reflns_theta_min 1.40
_exptl_absorpt_coefficient_mu 0.280
_exptl_absorpt_correction_T_max 0.9672
_exptl_absorpt_correction_T_min 0.9462
_exptl_absorpt_correction_type multi-scan
_exptl_absorpt_process_details 'DENZO/SCALEPACK (Otwinowski & Minor, 1996)'
_exptl_crystal_colour Colorless
_exptl_crystal_density_diffrn 1.197
_exptl_crystal_description Block
_exptl_crystal_F_000 2688
_exptl_crystal_size_max 0.20
_exptl_crystal_size_mid 0.18
_exptl_crystal_size_min 0.12
_refine_diff_density_max 0.385
_refine_diff_density_min -0.407
_refine_diff_density_rms 0.087
_refine_ls_extinction_method none
_refine_ls_goodness_of_fit_ref 1.038
_refine_ls_hydrogen_treatment constr
_refine_ls_matrix_type full
_refine_ls_number_parameters 523
_refine_ls_number_reflns 8264
_refine_ls_number_restraints 0
_refine_ls_restrained_S_all 1.038
_refine_ls_R_factor_all 0.1240
_refine_ls_R_factor_gt 0.0885
_refine_ls_shift/su_max 0.000
_refine_ls_shift/su_mean 0.000
_refine_ls_structure_factor_coef Fsqd
_refine_ls_weighting_details 'calc w=1/[\s^2^(Fo^2^)+(0.0914P)^2^+19.4249P] where P=(Fo^2^+2Fc^2^)/3'
_refine_ls_weighting_scheme calc
_refine_ls_wR_factor_gt 0.2147
_refine_ls_wR_factor_ref 0.2357
_reflns_number_gt 5760
_reflns_number_total 8264
_reflns_threshold_expression >2sigma(I)
_cod_data_source_file ja401763c_si_002_2.cif
_cod_data_source_block hh937_bateau
_cod_database_code 4119941

loop_
_symmetry_equiv_pos_as_xyz
'x, y, z'
'-y, x-y, z'
'-x+y, -x, z'
'-x, -y, -z'
'y, -x+y, -z'
'x-y, x, -z'

loop_
_atom_site_label
_atom_site_type_symbol
_atom_site_fract_x
_atom_site_fract_y
_atom_site_fract_z
_atom_site_U_iso_or_equiv
_atom_site_adp_type
_atom_site_occupancy
_atom_site_symmetry_multiplicity
_atom_site_calc_flag
_atom_site_refinement_flags
S1 S 0.20954(6) 0.27929(6) 0.27527(17) 0.0510(4) Uani 1 1 d .
S2 S 0.54453(6) 0.37927(6) 0.41799(19) 0.0612(5) Uani 1 1 d .
P1 P 0.24005(6) 0.23627(6) 0.21343(15) 0.0420(4) Uani 1 1 d .
P2 P 0.34322(5) 0.33790(5) 0.13842(14) 0.0378(3) Uani 1 1 d .
P3 P 0.51501(6) 0.39238(5) 0.25224(16) 0.0440(4) Uani 1 1 d .
P4 P 0.41484(5) 0.27882(5) 0.25322(14) 0.0359(3) Uani 1 1 d .
C1 C 0.3124(2) 0.2727(2) 0.2204(5) 0.0377(12) Uani 1 1 d .
H1 H 0.3211 0.2804 0.3199 0.045 Uiso 1 1 calc R
C2 C 0.4430(2) 0.3510(2) 0.2352(6) 0.0387(12) Uani 1 1 d .
H2 H 0.4280 0.3615 0.3134 0.046 Uiso 1 1 calc R
C3 C 0.2176(2) 0.2090(2) 0.0441(6) 0.0443(13) Uani 1 1 d .
C4 C 0.1844(2) 0.2216(2) -0.0269(6) 0.0516(15) Uani 1 1 d .
H4 H 0.1744 0.2452 0.0127 0.062 Uiso 1 1 calc R
C5 C 0.1653(3) 0.2002(3) -0.1551(7) 0.0635(18) Uani 1 1 d .
H5 H 0.1426 0.2094 -0.2033 0.076 Uiso 1 1 calc R
C6 C 0.1790(3) 0.1659(3) -0.2125(7) 0.0680(19) Uani 1 1 d .
H6 H 0.1661 0.1516 -0.3009 0.082 Uiso 1 1 calc R
C7 C 0.2117(3) 0.1519(3) -0.1416(7) 0.0607(17) Uani 1 1 d .
H7 H 0.2209 0.1277 -0.1815 0.073 Uiso 1 1 calc R
C8 C 0.2309(2) 0.1730(2) -0.0146(6) 0.0510(15) Uani 1 1 d .
H8 H 0.2531 0.1632 0.0338 0.061 Uiso 1 1 calc R
C9 C 0.2182(2) 0.1776(2) 0.3189(6) 0.0479(14) Uani 1 1 d .
C10 C 0.1679(3) 0.1353(2) 0.2989(8) 0.0681(19) Uani 1 1 d .
H10 H 0.1462 0.1364 0.2276 0.082 Uiso 1 1 calc R
C11 C 0.1489(4) 0.0913(3) 0.3823(10) 0.087(3) Uani 1 1 d .
H11 H 0.1139 0.0625 0.3692 0.104 Uiso 1 1 calc R
C12 C 0.1793(4) 0.0888(3) 0.4816(10) 0.089(3) Uani 1 1 d .
H12 H 0.1655 0.0581 0.5383 0.107 Uiso 1 1 calc R
C13 C 0.2304(4) 0.1302(4) 0.5024(9) 0.092(3) Uani 1 1 d .
H13 H 0.2523 0.1278 0.5712 0.111 Uiso 1 1 calc R
C14 C 0.2493(3) 0.1753(3) 0.4212(7) 0.0658(18) Uani 1 1 d .
H14 H 0.2838 0.2047 0.4368 0.079 Uiso 1 1 calc R
C15 C 0.3069(2) 0.3338(2) -0.0178(5) 0.0410(13) Uani 1 1 d .
C16 C 0.3128(2) 0.3079(2) -0.1296(6) 0.0453(13) Uani 1 1 d .
H16 H 0.3350 0.2927 -0.1226 0.054 Uiso 1 1 calc R
C17 C 0.2871(2) 0.3039(3) -0.2498(6) 0.0551(16) Uani 1 1 d .
H17 H 0.2910 0.2854 -0.3250 0.066 Uiso 1 1 calc R
C18 C 0.2554(3) 0.3266(3) -0.2633(7) 0.0587(16) Uani 1 1 d .
H18 H 0.2382 0.3245 -0.3478 0.070 Uiso 1 1 calc R
C19 C 0.2491(3) 0.3524(3) -0.1524(7) 0.0583(17) Uani 1 1 d .
H19 H 0.2270 0.3677 -0.1607 0.070 Uiso 1 1 calc R
C20 C 0.2742(2) 0.3562(2) -0.0302(6) 0.0460(14) Uani 1 1 d .
H20 H 0.2695 0.3740 0.0455 0.055 Uiso 1 1 calc R
C21 C 0.3429(2) 0.3874(2) 0.2518(6) 0.0392(12) Uani 1 1 d .
C22 C 0.3585(2) 0.4377(2) 0.1987(6) 0.0497(14) Uani 1 1 d .
H22 H 0.3650 0.4439 0.1031 0.060 Uiso 1 1 calc R
C23 C 0.3647(3) 0.4786(2) 0.2828(7) 0.0569(16) Uani 1 1 d .
H23 H 0.3749 0.5124 0.2445 0.068 Uiso 1 1 calc R
C24 C 0.3563(3) 0.4709(2) 0.4197(7) 0.0571(16) Uani 1 1 d .
H24 H 0.3606 0.4991 0.4775 0.069 Uiso 1 1 calc R
C25 C 0.3416(3) 0.4219(3) 0.4738(7) 0.0585(16) Uani 1 1 d .
H25 H 0.3368 0.4167 0.5701 0.070 Uiso 1 1 calc R
C26 C 0.3337(2) 0.3799(2) 0.3913(6) 0.0482(14) Uani 1 1 d .
H26 H 0.3220 0.3458 0.4303 0.058 Uiso 1 1 calc R
C27 C 0.5280(2) 0.4602(2) 0.2486(6) 0.0444(13) Uani 1 1 d .
C28 C 0.4947(3) 0.4750(2) 0.3142(6) 0.0520(15) Uani 1 1 d .
H28 H 0.4625 0.4485 0.3542 0.062 Uiso 1 1 calc R
C29 C 0.5081(3) 0.5279(2) 0.3220(7) 0.0575(16) Uani 1 1 d .
H29 H 0.4853 0.5378 0.3670 0.069 Uiso 1 1 calc R
C30 C 0.5548(3) 0.5657(2) 0.2637(7) 0.0573(17) Uani 1 1 d .
H30 H 0.5637 0.6019 0.2677 0.069 Uiso 1 1 calc R
C31 C 0.5889(3) 0.5528(2) 0.1996(6) 0.0581(16) Uani 1 1 d .
H31 H 0.6212 0.5796 0.1604 0.070 Uiso 1 1 calc R
C32 C 0.5749(2) 0.4997(2) 0.1935(6) 0.0506(15) Uani 1 1 d .
H32 H 0.5983 0.4903 0.1501 0.061 Uiso 1 1 calc R
C33 C 0.5435(2) 0.3835(2) 0.0940(7) 0.0526(16) Uani 1 1 d .
C34 C 0.5317(3) 0.3968(2) -0.0329(7) 0.0592(17) Uani 1 1 d .
H34 H 0.5106 0.4133 -0.0374 0.071 Uiso 1 1 calc R
C35 C 0.5503(3) 0.3862(3) -0.1526(8) 0.074(2) Uani 1 1 d .
H35 H 0.5418 0.3953 -0.2389 0.089 Uiso 1 1 calc R
C36 C 0.5811(3) 0.3626(3) -0.1460(11) 0.088(3) Uani 1 1 d .
H36 H 0.5940 0.3555 -0.2281 0.106 Uiso 1 1 calc R
C37 C 0.5933(3) 0.3493(3) -0.0221(12) 0.088(3) Uani 1 1 d .
H37 H 0.6144 0.3328 -0.0187 0.105 Uiso 1 1 calc R
C38 C 0.5748(2) 0.3600(2) 0.1004(9) 0.067(2) Uani 1 1 d .
H38 H 0.5837 0.3512 0.1865 0.080 Uiso 1 1 calc R
C39 C 0.4081(2) 0.2602(2) 0.4324(5) 0.0373(12) Uani 1 1 d .
C40 C 0.3908(2) 0.2068(2) 0.4625(6) 0.0460(13) Uani 1 1 d .
H40 H 0.3860 0.1828 0.3903 0.055 Uiso 1 1 calc R
C41 C 0.3810(2) 0.1891(2) 0.5935(6) 0.0526(15) Uani 1 1 d .
H41 H 0.3711 0.1532 0.6125 0.063 Uiso 1 1 calc R
C42 C 0.3851(3) 0.2222(2) 0.7000(6) 0.0529(15) Uani 1 1 d .
H42 H 0.3758 0.2087 0.7906 0.064 Uiso 1 1 calc R
C43 C 0.4028(3) 0.2746(3) 0.6736(6) 0.0568(16) Uani 1 1 d .
H43 H 0.4075 0.2981 0.7468 0.068 Uiso 1 1 calc R
C44 C 0.4140(2) 0.2936(2) 0.5394(6) 0.0493(14) Uani 1 1 d .
H44 H 0.4258 0.3300 0.5216 0.059 Uiso 1 1 calc R
C45 C 0.4562(2) 0.2550(2) 0.1758(5) 0.0370(12) Uani 1 1 d .
C46 C 0.4532(2) 0.2463(2) 0.0356(6) 0.0424(13) Uani 1 1 d .
H46 H 0.4317 0.2553 -0.0188 0.051 Uiso 1 1 calc R
C47 C 0.4808(2) 0.2246(2) -0.0266(6) 0.0506(15) Uani 1 1 d .
H47 H 0.4782 0.2186 -0.1227 0.061 Uiso 1 1 calc R
C48 C 0.5122(2) 0.2118(2) 0.0531(7) 0.0515(15) Uani 1 1 d .
H48 H 0.5313 0.1968 0.0118 0.062 Uiso 1 1 calc R
C49 C 0.5159(2) 0.2209(2) 0.1922(6) 0.0508(15) Uani 1 1 d .
H49 H 0.5373 0.2117 0.2461 0.061 Uiso 1 1 calc R
C50 C 0.4890(2) 0.2430(2) 0.2548(6) 0.0436(13) Uani 1 1 d .
H50 H 0.4928 0.2500 0.3505 0.052 Uiso 1 1 calc R
B1 B 0.4172(2) 0.3615(3) 0.0956(7) 0.0415(14) Uani 1 1 d .
H1BA H 0.4191 0.3416 0.0059 0.050 Uiso 1 1 d R
H1BB H 0.4382 0.4038 0.0631 0.050 Uiso 1 1 d R
B2 B 0.3444(2) 0.2416(2) 0.1708(6) 0.0378(14) Uani 1 1 d .
H2BA H 0.3265 0.2014 0.2083 0.045 Uiso 1 1 d R
H2BB H 0.3466 0.2401 0.0666 0.045 Uiso 1 1 d R

loop_
_atom_site_aniso_label
_atom_site_aniso_U_11
_atom_site_aniso_U_22
_atom_site_aniso_U_33
_atom_site_aniso_U_23
_atom_site_aniso_U_13
_atom_site_aniso_U_12
S1 0.0418(8) 0.0476(9) 0.0709(10) -0.0078(7) 0.0009(7) 0.0278(7)
S2 0.0511(9) 0.0450(9) 0.0819(12) 0.0050(8) -0.0250(8) 0.0199(7)
P1 0.0387(8) 0.0387(8) 0.0523(9) -0.0014(7) -0.0004(7) 0.0222(7)
P2 0.0385(8) 0.0362(7) 0.0439(8) -0.0009(6) -0.0052(6) 0.0226(6)
P3 0.0373(8) 0.0325(7) 0.0607(9) 0.0024(7) -0.0060(7) 0.0165(6)
P4 0.0368(7) 0.0324(7) 0.0418(8) -0.0026(6) -0.0049(6) 0.0197(6)
C1 0.035(3) 0.037(3) 0.042(3) -0.006(2) -0.007(2) 0.019(2)
C2 0.033(3) 0.032(3) 0.053(3) 0.000(2) -0.005(2) 0.018(2)
C3 0.034(3) 0.044(3) 0.055(3) -0.002(3) -0.002(3) 0.019(3)
C4 0.044(3) 0.054(4) 0.064(4) -0.005(3) -0.005(3) 0.030(3)
C5 0.059(4) 0.075(5) 0.069(4) -0.017(4) -0.022(3) 0.043(4)
C6 0.067(4) 0.076(5) 0.074(5) -0.031(4) -0.035(4) 0.046(4)
C7 0.060(4) 0.060(4) 0.072(4) -0.020(3) -0.023(3) 0.037(3)
C8 0.049(3) 0.049(3) 0.064(4) -0.006(3) -0.007(3) 0.031(3)
C9 0.058(4) 0.047(3) 0.047(3) -0.002(3) 0.014(3) 0.033(3)
C10 0.065(4) 0.041(4) 0.086(5) 0.004(3) 0.029(4) 0.017(3)
C11 0.086(6) 0.056(5) 0.104(7) -0.014(5) 0.032(5) 0.025(4)
C12 0.124(8) 0.048(5) 0.095(6) 0.014(4) 0.050(6) 0.042(5)
C13 0.135(8) 0.092(6) 0.077(5) 0.037(5) 0.040(5) 0.076(7)
C14 0.083(5) 0.066(4) 0.057(4) 0.013(3) 0.013(4) 0.043(4)
C15 0.043(3) 0.037(3) 0.044(3) 0.003(2) -0.006(2) 0.021(3)
C16 0.048(3) 0.042(3) 0.050(3) -0.006(3) -0.011(3) 0.026(3)
C17 0.055(4) 0.059(4) 0.056(4) -0.006(3) -0.003(3) 0.032(3)
C18 0.070(4) 0.062(4) 0.053(4) -0.002(3) -0.015(3) 0.039(4)
C19 0.058(4) 0.064(4) 0.069(4) 0.008(3) -0.007(3) 0.042(3)
C20 0.047(3) 0.048(3) 0.048(3) 0.002(3) 0.000(3) 0.027(3)
C21 0.037(3) 0.033(3) 0.055(3) 0.001(2) -0.007(2) 0.023(2)
C22 0.060(4) 0.043(3) 0.051(3) 0.003(3) 0.004(3) 0.029(3)
C23 0.059(4) 0.036(3) 0.077(5) 0.003(3) 0.001(3) 0.025(3)
C24 0.059(4) 0.042(3) 0.071(4) -0.014(3) -0.006(3) 0.025(3)
C25 0.065(4) 0.060(4) 0.052(4) -0.014(3) -0.008(3) 0.033(3)
C26 0.053(4) 0.043(3) 0.052(4) 0.000(3) -0.002(3) 0.027(3)
C27 0.043(3) 0.038(3) 0.048(3) 0.003(3) -0.006(3) 0.017(3)
C28 0.062(4) 0.041(3) 0.057(4) 0.004(3) -0.003(3) 0.029(3)
C29 0.071(4) 0.042(3) 0.061(4) -0.005(3) -0.004(3) 0.029(3)
C30 0.077(5) 0.035(3) 0.060(4) 0.000(3) -0.017(3) 0.029(3)
C31 0.066(4) 0.040(3) 0.054(4) -0.001(3) -0.003(3) 0.015(3)
C32 0.054(4) 0.044(3) 0.051(3) -0.005(3) -0.005(3) 0.023(3)
C33 0.036(3) 0.029(3) 0.086(5) 0.010(3) 0.004(3) 0.010(2)
C34 0.049(4) 0.051(4) 0.065(4) 0.002(3) 0.016(3) 0.015(3)
C35 0.062(5) 0.049(4) 0.090(5) -0.001(4) 0.019(4) 0.011(4)
C36 0.082(6) 0.049(4) 0.124(8) 0.007(5) 0.046(5) 0.026(4)
C37 0.050(4) 0.037(4) 0.177(10) 0.010(5) 0.031(5) 0.023(3)
C38 0.043(4) 0.037(3) 0.120(6) 0.011(4) 0.016(4) 0.020(3)
C39 0.041(3) 0.035(3) 0.033(3) -0.005(2) -0.005(2) 0.017(2)
C40 0.052(3) 0.034(3) 0.047(3) -0.002(2) -0.007(3) 0.018(3)
C41 0.056(4) 0.035(3) 0.058(4) 0.008(3) -0.006(3) 0.016(3)
C42 0.070(4) 0.049(4) 0.036(3) 0.001(3) -0.005(3) 0.026(3)
C43 0.075(4) 0.058(4) 0.041(3) -0.010(3) -0.006(3) 0.035(4)
C44 0.059(4) 0.042(3) 0.051(3) -0.002(3) -0.001(3) 0.029(3)
C45 0.035(3) 0.031(3) 0.043(3) -0.002(2) -0.002(2) 0.015(2)
C46 0.042(3) 0.042(3) 0.048(3) -0.006(3) -0.011(2) 0.025(3)
C47 0.046(3) 0.050(3) 0.055(4) -0.005(3) 0.005(3) 0.023(3)
C48 0.042(3) 0.043(3) 0.073(4) 0.000(3) 0.005(3) 0.025(3)
C49 0.052(4) 0.054(4) 0.060(4) 0.008(3) -0.003(3) 0.037(3)
C50 0.041(3) 0.042(3) 0.050(3) -0.002(3) -0.008(3) 0.023(3)
B1 0.038(3) 0.040(3) 0.051(4) -0.002(3) -0.006(3) 0.023(3)
B2 0.037(3) 0.038(3) 0.041(3) -0.003(3) -0.010(3) 0.021(3)

loop_
_atom_type_symbol
_atom_type_description
_atom_type_scat_dispersion_real
_atom_type_scat_dispersion_imag
_atom_type_scat_source
C C 0.0033 0.0016 'International Tables Vol C Tables 4.2.6.8 and 6.1.1.4'
H H 0.0000 0.0000 'International Tables Vol C Tables 4.2.6.8 and 6.1.1.4'
B B 0.0013 0.0007 'International Tables Vol C Tables 4.2.6.8 and 6.1.1.4'
P P 0.1023 0.0942 'International Tables Vol C Tables 4.2.6.8 and 6.1.1.4'
S S 0.1246 0.1234 'International Tables Vol C Tables 4.2.6.8 and 6.1.1.4'

loop_
_geom_angle_atom_site_label_1
_geom_angle_atom_site_label_2
_geom_angle_atom_site_label_3
_geom_angle
C3 P1 C9 103.1(3)
C3 P1 C1 110.3(2)
C9 P1 C1 106.6(3)
C3 P1 S1 112.54(19)
C9 P1 S1 111.66(19)
C1 P1 S1 112.15(18)
C21 P2 C15 109.2(2)
C21 P2 C1 111.1(2)
C15 P2 C1 109.3(2)
C21 P2 B1 107.1(3)
C15 P2 B1 110.1(3)
C1 P2 B1 110.0(2)
C27 P3 C2 105.2(2)
C27 P3 C33 105.9(3)
C2 P3 C33 106.3(3)
C27 P3 S2 110.78(19)
C2 P3 S2 114.63(19)
C33 P3 S2 113.3(2)
C39 P4 C45 106.2(2)
C39 P4 C2 110.7(2)
C45 P4 C2 113.0(2)
C39 P4 B2 107.8(3)
C45 P4 B2 109.1(2)
C2 P4 B2 109.8(2)
B2 C1 P1 118.0(3)
B2 C1 P2 108.6(4)
P1 C1 P2 114.3(3)
B2 C1 H1 104.8
P1 C1 H1 104.8
P2 C1 H1 104.8
B1 C2 P3 115.5(4)
B1 C2 P4 107.7(4)
P3 C2 P4 116.9(3)
B1 C2 H2 105.2
P3 C2 H2 105.2
P4 C2 H2 105.2
C4 C3 C8 118.9(5)
C4 C3 P1 119.3(4)
C8 C3 P1 121.7(4)
C3 C4 C5 120.8(6)
C3 C4 H4 119.6
C5 C4 H4 119.6
C6 C5 C4 120.0(6)
C6 C5 H5 120.0
C4 C5 H5 120.0
C5 C6 C7 120.1(6)
C5 C6 H6 119.9
C7 C6 H6 119.9
C8 C7 C6 120.3(6)
C8 C7 H7 119.9
C6 C7 H7 119.9
C7 C8 C3 119.9(6)
C7 C8 H8 120.1
C3 C8 H8 120.1
C14 C9 C10 119.5(6)
C14 C9 P1 121.9(5)
C10 C9 P1 118.5(5)
C9 C10 C11 119.9(8)
C9 C10 H10 120.0
C11 C10 H10 120.0
C12 C11 C10 120.8(8)
C12 C11 H11 119.6
C10 C11 H11 119.6
C11 C12 C13 120.7(8)
C11 C12 H12 119.7
C13 C12 H12 119.7
C12 C13 C14 118.9(9)
C12 C13 H13 120.5
C14 C13 H13 120.5
C9 C14 C13 120.1(8)
C9 C14 H14 119.9
C13 C14 H14 119.9
C16 C15 C20 118.8(5)
C16 C15 P2 118.0(4)
C20 C15 P2 123.1(4)
C17 C16 C15 120.8(5)
C17 C16 H16 119.6
C15 C16 H16 119.6
C16 C17 C18 120.7(6)
C16 C17 H17 119.7
C18 C17 H17 119.7
C19 C18 C17 119.0(6)
C19 C18 H18 120.5
C17 C18 H18 120.5
C20 C19 C18 121.1(6)
C20 C19 H19 119.4
C18 C19 H19 119.4
C19 C20 C15 119.6(5)
C19 C20 H20 120.2
C15 C20 H20 120.2
C26 C21 C22 117.9(5)
C26 C21 P2 123.3(4)
C22 C21 P2 118.4(4)
C23 C22 C21 121.0(6)
C23 C22 H22 119.5
C21 C22 H22 119.5
C24 C23 C22 120.6(6)
C24 C23 H23 119.7
C22 C23 H23 119.7
C23 C24 C25 119.2(6)
C23 C24 H24 120.4
C25 C24 H24 120.4
C24 C25 C26 121.4(6)
C24 C25 H25 119.3
C26 C25 H25 119.3
C21 C26 C25 119.9(6)
C21 C26 H26 120.0
C25 C26 H26 120.0
C32 C27 C28 118.1(5)
C32 C27 P3 119.7(5)
C28 C27 P3 121.8(4)
C29 C28 C27 120.9(6)
C29 C28 H28 119.5
C27 C28 H28 119.5
C30 C29 C28 118.9(6)
C30 C29 H29 120.5
C28 C29 H29 120.5
C29 C30 C31 122.0(6)
C29 C30 H30 119.0
C31 C30 H30 119.0
C30 C31 C32 118.3(6)
C30 C31 H31 120.9
C32 C31 H31 120.9
C27 C32 C31 121.9(6)
C27 C32 H32 119.1
C31 C32 H32 119.1
C38 C33 C34 119.4(7)
C38 C33 P3 119.1(5)
C34 C33 P3 121.3(5)
C35 C34 C33 120.9(7)
C35 C34 H34 119.5
C33 C34 H34 119.5
C36 C35 C34 119.6(8)
C36 C35 H35 120.2
C34 C35 H35 120.2
C37 C36 C35 120.4(8)
C37 C36 H36 119.8
C35 C36 H36 119.8
C36 C37 C38 120.5(7)
C36 C37 H37 119.8
C38 C37 H37 119.8
C33 C38 C37 119.2(8)
C33 C38 H38 120.4
C37 C38 H38 120.4
C44 C39 C40 118.1(5)
C44 C39 P4 124.3(4)
C40 C39 P4 117.3(4)
C41 C40 C39 120.6(5)
C41 C40 H40 119.7
C39 C40 H40 119.7
C40 C41 C42 121.1(5)
C40 C41 H41 119.4
C42 C41 H41 119.4
C43 C42 C41 119.3(5)
C43 C42 H42 120.4
C41 C42 H42 120.4
C42 C43 C44 120.1(5)
C42 C43 H43 119.9
C44 C43 H43 119.9
C39 C44 C43 120.6(5)
C39 C44 H44 119.7
C43 C44 H44 119.7
C46 C45 C50 119.1(5)
C46 C45 P4 119.0(4)
C50 C45 P4 121.9(4)
C47 C46 C45 121.2(5)
C47 C46 H46 119.4
C45 C46 H46 119.4
C46 C47 C48 119.1(6)
C46 C47 H47 120.4
C48 C47 H47 120.4
C49 C48 C47 120.0(5)
C49 C48 H48 120.0
C47 C48 H48 120.0
C50 C49 C48 121.3(5)
C50 C49 H49 119.3
C48 C49 H49 119.3
C49 C50 C45 119.2(5)
C49 C50 H50 120.4
C45 C50 H50 120.4
C2 B1 P2 106.4(4)
C2 B1 H1BA 115.1
P2 B1 H1BA 109.5
C2 B1 H1BB 112.9
P2 B1 H1BB 110.5
H1BA B1 H1BB 102.5
C1 B2 P4 107.3(3)
C1 B2 H2BA 113.2
P4 B2 H2BA 105.3
C1 B2 H2BB 112.3
P4 B2 H2BB 111.3
H2BA B2 H2BB 107.2

loop_
_geom_bond_atom_site_label_1
_geom_bond_atom_site_label_2
_geom_bond_distance
S1 P1 1.954(2)
S2 P3 1.954(2)
P1 C3 1.806(6)
P1 C9 1.813(6)
P1 C1 1.822(5)
P2 C21 1.818(5)
P2 C15 1.822(5)
P2 C1 1.825(5)
P2 B1 1.946(6)
P3 C27 1.810(6)
P3 C2 1.825(5)
P3 C33 1.830(7)
P4 C39 1.811(5)
P4 C45 1.823(5)
P4 C2 1.839(5)
P4 B2 1.947(6)
C1 B2 1.659(8)
C1 H1 1.0000
C2 B1 1.655(8)
C2 H2 1.0000
C3 C4 1.379(8)
C3 C8 1.406(8)
C4 C5 1.382(8)
C4 H4 0.9500
C5 C6 1.364(9)
C5 H5 0.9500
C6 C7 1.391(9)
C6 H6 0.9500
C7 C8 1.371(8)
C7 H7 0.9500
C8 H8 0.9500
C9 C14 1.369(9)
C9 C10 1.374(9)
C10 C11 1.375(11)
C10 H10 0.9500
C11 C12 1.336(12)
C11 H11 0.9500
C12 C13 1.381(13)
C12 H12 0.9500
C13 C14 1.389(10)
C13 H13 0.9500
C14 H14 0.9500
C15 C16 1.383(8)
C15 C20 1.401(7)
C16 C17 1.365(8)
C16 H16 0.9500
C17 C18 1.381(8)
C17 H17 0.9500
C18 C19 1.378(9)
C18 H18 0.9500
C19 C20 1.373(8)
C19 H19 0.9500
C20 H20 0.9500
C21 C26 1.382(8)
C21 C22 1.395(7)
C22 C23 1.379(8)
C22 H22 0.9500
C23 C24 1.356(9)
C23 H23 0.9500
C24 C25 1.370(9)
C24 H24 0.9500
C25 C26 1.383(8)
C25 H25 0.9500
C26 H26 0.9500
C27 C32 1.378(8)
C27 C28 1.396(8)
C28 C29 1.386(8)
C28 H28 0.9500
C29 C30 1.370(9)
C29 H29 0.9500
C30 C31 1.373(9)
C30 H30 0.9500
C31 C32 1.388(8)
C31 H31 0.9500
C32 H32 0.9500
C33 C38 1.384(8)
C33 C34 1.389(9)
C34 C35 1.382(9)
C34 H34 0.9500
C35 C36 1.377(11)
C35 H35 0.9500
C36 C37 1.368(12)
C36 H36 0.9500
C37 C38 1.407(11)
C37 H37 0.9500
C38 H38 0.9500
C39 C44 1.377(7)
C39 C40 1.402(7)
C40 C41 1.353(8)
C40 H40 0.9500
C41 C42 1.379(8)
C41 H41 0.9500
C42 C43 1.366(8)
C42 H42 0.9500
C43 C44 1.394(8)
C43 H43 0.9500
C44 H44 0.9500
C45 C46 1.385(7)
C45 C50 1.400(7)
C46 C47 1.384(8)
C46 H46 0.9500
C47 C48 1.384(8)
C47 H47 0.9500
C48 C49 1.375(9)
C48 H48 0.9500
C49 C50 1.375(8)
C49 H49 0.9500
C50 H50 0.9500
B1 H1BA 1.0650
B1 H1BB 1.1113
B2 H2BA 1.0789
B2 H2BB 1.0207
